data_1534882
loop_
_publ_author_name
'Siegrist, T.'
'Hulliger, F.'
'Travaglini, G.'

_publ_section_title
;
 The crystal structure and some properties of Re Si2
;
_journal_name_full 'Journal of the Less-Common Metals'
_journal_page_first 119
_journal_page_last 129
_journal_volume 92
_journal_year 1983
_chemical_formula_sum 'Re Si2'
_space_group_IT_number 71
_symmetry_space_group_name_Hall '-I 2 2'
_symmetry_space_group_name_H-M 'I m m m'
_cell_angle_alpha 90
_cell_angle_beta 90
_cell_angle_gamma 90
_cell_formula_units_Z 2
_cell_length_a 3.128
_cell_length_b 3.144
_cell_length_c 7.677
_cell_volume 75.499
_citation_journal_id_ASTM JCOMAH
_cod_data_source_file Siegrist_JCOMAH_1983_586.cif
_cod_data_source_block Re1Si2
_cod_original_cell_volume 75.49894
_cod_original_formula_sum 'Re1 Si2'
_cod_database_code 1534882

loop_
_symmetry_equiv_pos_as_xyz
x,y,z
-x,-y,z
x,-y,-z
-x,y,-z
-x,-y,-z
x,y,-z
-x,y,z
x,-y,z
x+1/2,y+1/2,z+1/2
-x+1/2,-y+1/2,z+1/2
x+1/2,-y+1/2,-z+1/2
-x+1/2,y+1/2,-z+1/2
-x+1/2,-y+1/2,-z+1/2
x+1/2,y+1/2,-z+1/2
-x+1/2,y+1/2,z+1/2
x+1/2,-y+1/2,z+1/2

loop_
_atom_site_label
_atom_site_type_symbol
_atom_site_fract_x
_atom_site_fract_y
_atom_site_fract_z
_atom_site_occupancy
_atom_site_U_iso_or_equiv
Si1 Si 0 0 0.339 1 0.0
Re1 Re 0 0 0 1 0.0
